data_2227430
loop_
_publ_author_name
'Watton, Stephen P.'

_publ_section_title
;
 Acetonitrilebis(2,9-dimethyl-1,10-phenanthroline)copper(II)
 bis(tetrafluoridoborate)
;
_journal_coeditor_code FJ2351
_journal_issue 11
_journal_name_full 'Acta Crystallographica Section E'
_journal_page_first m1449
_journal_paper_doi 10.1107/S1600536810042285
_journal_volume 66
_journal_year 2010
_chemical_formula_iupac '[Cu (C2 H3 N) (C12 H12 N2)2] (B F4)2'
_chemical_formula_moiety 'C30 H27 Cu N5 2+, 2(B F4 -)'
_chemical_formula_sum 'C30 H27 B2 Cu F8 N5'
_chemical_formula_weight 694.72
_chemical_melting_point 573
_chemical_name_common 'Acetonitrilebis(neocuproine)copper(II) tetrafluoroborate'
_chemical_name_systematic
;
Acetonitrilebis(2,9-dimethyl-1,10-phenanthroline)copper(II)
bis(tetrafluoridoborate)
;
_space_group_IT_number 14
_symmetry_cell_setting monoclinic
_symmetry_space_group_name_Hall '-P 2ybc'
_symmetry_space_group_name_H-M 'P 1 21/c 1'
_atom_sites_solution_hydrogens geom
_atom_sites_solution_primary direct
_atom_sites_solution_secondary difmap
_audit_creation_method SHELXL-97
_cell_angle_alpha 90.00
_cell_angle_beta 105.2524(18)
_cell_angle_gamma 90.00
_cell_formula_units_Z 8
_cell_length_a 14.7973(3)
_cell_length_b 18.5356(3)
_cell_length_c 22.5770(4)
_cell_measurement_reflns_used 19467
_cell_measurement_temperature 293(2)
_cell_measurement_theta_max 32.5963
_cell_measurement_theta_min 4.2698
_cell_volume 5974.23(19)
_computing_cell_refinement 'CrysAlis RED (Oxford Diffraction, 2006)'
_computing_data_collection 'CrysAlis CCD (Oxford Diffraction, 2006)'
_computing_data_reduction 'CrysAlis RED (Oxford Diffraction, 2006)'
_computing_molecular_graphics 'ORTEP-3 (Farrugia, 1997)'
_computing_publication_material 'publCIF (Westrip, 2010)'
_computing_structure_refinement 'SHELXL97 (Sheldrick, 2008)'
_computing_structure_solution 'SHELXS97 (Sheldrick, 2008)'
_diffrn_ambient_temperature 293(2)
_diffrn_measured_fraction_theta_full 0.895
_diffrn_measured_fraction_theta_max 0.895
_diffrn_measurement_device_type 'Oxford Diffraction Sapphire 3'
_diffrn_measurement_method '\w scans'
_diffrn_radiation_monochromator graphite
_diffrn_radiation_source 'fine-focus sealed tube'
_diffrn_radiation_type MoK\a
_diffrn_radiation_wavelength 0.71073
_diffrn_reflns_av_R_equivalents 0.0259
_diffrn_reflns_av_sigmaI/netI 0.0493
_diffrn_reflns_limit_h_max 19
_diffrn_reflns_limit_h_min -21
_diffrn_reflns_limit_k_max 28
_diffrn_reflns_limit_k_min -22
_diffrn_reflns_limit_l_max 34
_diffrn_reflns_limit_l_min -31
_diffrn_reflns_number 40609
_diffrn_reflns_theta_full 32.67
_diffrn_reflns_theta_max 32.67
_diffrn_reflns_theta_min 4.28
_diffrn_standards_decay_% 0
_diffrn_standards_interval_count 0
_diffrn_standards_interval_time 0
_diffrn_standards_number 0
_exptl_absorpt_coefficient_mu 0.812
_exptl_absorpt_correction_T_max 1.00000
_exptl_absorpt_correction_T_min 0.76495
_exptl_absorpt_correction_type multi-scan
_exptl_absorpt_process_details
;
(Crysalis RED; Oxford Diffraction, 2006)
;
_exptl_crystal_colour green
_exptl_crystal_density_diffrn 1.545
_exptl_crystal_density_method 'not measured'
_exptl_crystal_description block
_exptl_crystal_F_000 2824
_exptl_crystal_size_max 0.20
_exptl_crystal_size_mid 0.20
_exptl_crystal_size_min 0.15
_refine_diff_density_max 1.062
_refine_diff_density_min -0.877
_refine_ls_extinction_method none
_refine_ls_goodness_of_fit_ref 1.065
_refine_ls_hydrogen_treatment constr
_refine_ls_matrix_type full
_refine_ls_number_parameters 855
_refine_ls_number_reflns 19629
_refine_ls_number_restraints 30
_refine_ls_restrained_S_all 1.064
_refine_ls_R_factor_all 0.0797
_refine_ls_R_factor_gt 0.0457
_refine_ls_shift/su_max 0.002
_refine_ls_shift/su_mean 0.000
_refine_ls_structure_factor_coef Fsqd
_refine_ls_weighting_details 'calc w=1/[\s^2^(Fo^2^)+(0.0659P)^2^+0.0840P] where P=(Fo^2^+2Fc^2^)/3'
_refine_ls_weighting_scheme calc
_refine_ls_wR_factor_gt 0.1121
_refine_ls_wR_factor_ref 0.1217
_reflns_number_gt 13249
_reflns_number_total 19629
_reflns_threshold_expression I>2\s(I)
_cod_data_source_file fj2351.cif
_cod_data_source_block I
_cod_original_sg_symbol_H-M 'P 21/c'
_cod_database_code 2227430
_cod_database_fobs_code 2227430

loop_
_symmetry_equiv_pos_as_xyz
'x, y, z'
'-x, y+1/2, -z+1/2'
'-x, -y, -z'
'x, -y-1/2, z-1/2'

loop_
_atom_site_type_symbol
_atom_site_label
_atom_site_fract_x
_atom_site_fract_y
_atom_site_fract_z
_atom_site_U_iso_or_equiv
_atom_site_adp_type
_atom_site_calc_flag
_atom_site_refinement_flags
_atom_site_occupancy
_atom_site_disorder_assembly
_atom_site_disorder_group
Cu Cu1 0.084941(15) 0.276621(12) 0.343942(10) 0.01537(6) Uani d . 1 . .
N N1 -0.00314(10) 0.21950(8) 0.27929(7) 0.0154(3) Uani d . 1 . .
N N2 -0.03933(11) 0.33834(8) 0.33783(7) 0.0162(3) Uani d . 1 . .
N N3 0.10759(11) 0.20701(8) 0.41990(7) 0.0171(3) Uani d . 1 . .
N N4 0.18867(11) 0.33074(8) 0.40062(7) 0.0169(3) Uani d . 1 . .
N N5 0.15524(13) 0.29072(10) 0.27572(8) 0.0279(4) Uani d . 1 . .
C C1 0.01772(13) 0.15984(10) 0.25236(8) 0.0183(4) Uani d . 1 . .
C C2 -0.04581(14) 0.13204(11) 0.19916(9) 0.0219(4) Uani d . 1 . .
H H2 -0.0298 0.0913 0.1801 0.026 Uiso calc R 1 . .
C C3 -0.13060(14) 0.16454(11) 0.17550(9) 0.0217(4) Uani d . 1 . .
H H3 -0.1723 0.1458 0.1406 0.026 Uiso calc R 1 . .
C C4 -0.15453(13) 0.22663(10) 0.20424(8) 0.0182(3) Uani d . 1 . .
C C5 -0.24262(14) 0.26302(11) 0.18386(9) 0.0229(4) Uani d . 1 . .
H H5 -0.2866 0.2465 0.1491 0.028 Uiso calc R 1 . .
C C6 -0.26277(14) 0.32106(11) 0.21441(9) 0.0235(4) Uani d . 1 . .
H H6 -0.3205 0.3438 0.2004 0.028 Uiso calc R 1 . .
C C7 -0.19627(13) 0.34786(10) 0.26804(8) 0.0187(4) Uani d . 1 . .
C C8 -0.21440(14) 0.40614(10) 0.30333(9) 0.0215(4) Uani d . 1 . .
H H8 -0.2723 0.4291 0.2925 0.026 Uiso calc R 1 . .
C C9 -0.14640(14) 0.42887(10) 0.35361(9) 0.0214(4) Uani d . 1 . .
H H9 -0.1581 0.4676 0.3767 0.026 Uiso calc R 1 . .
C C10 -0.05858(13) 0.39375(10) 0.37051(8) 0.0180(3) Uani d . 1 . .
C C11 -0.10760(12) 0.31515(9) 0.28789(8) 0.0154(3) Uani d . 1 . .
C C12 -0.08763(12) 0.25267(10) 0.25616(8) 0.0151(3) Uani d . 1 . .
C C13 0.10864(14) 0.12258(11) 0.27908(9) 0.0222(4) Uani d . 1 . .
H H13A 0.1407 0.1458 0.3168 0.033 Uiso calc R 1 . .
H H13B 0.1467 0.1249 0.2506 0.033 Uiso calc R 1 . .
H H13C 0.0971 0.0730 0.2871 0.033 Uiso calc R 1 . .
C C14 0.01427(14) 0.41765(11) 0.42699(9) 0.0239(4) Uani d . 1 . .
H H14A 0.0429 0.3761 0.4497 0.036 Uiso calc R 1 . .
H H14B -0.0148 0.4464 0.4522 0.036 Uiso calc R 1 . .
H H14C 0.0612 0.4457 0.4152 0.036 Uiso calc R 1 . .
C C15 0.06095(15) 0.14918(11) 0.43189(9) 0.0229(4) Uani d . 1 . .
C C16 0.09939(18) 0.10427(12) 0.48283(10) 0.0308(5) Uani d . 1 . .
H H16 0.0668 0.0636 0.4896 0.037 Uiso calc R 1 . .
C C17 0.18394(18) 0.12024(12) 0.52207(9) 0.0320(5) Uani d . 1 . .
H H17 0.2095 0.0900 0.5551 0.038 Uiso calc R 1 . .
C C18 0.23232(15) 0.18202(11) 0.51279(9) 0.0248(4) Uani d . 1 . .
C C19 0.31869(16) 0.20535(13) 0.55351(9) 0.0303(5) Uani d . 1 . .
H H19 0.3467 0.1775 0.5877 0.036 Uiso calc R 1 . .
C C20 0.35999(15) 0.26690(13) 0.54312(9) 0.0311(5) Uani d . 1 . .
H H20 0.4167 0.2804 0.5699 0.037 Uiso calc R 1 . .
C C21 0.31817(13) 0.31238(11) 0.49134(9) 0.0237(4) Uani d . 1 . .
C C22 0.35496(14) 0.37909(13) 0.48009(10) 0.0293(5) Uani d . 1 . .
H H22 0.4111 0.3955 0.5057 0.035 Uiso calc R 1 . .
C C23 0.30806(15) 0.41974(12) 0.43140(11) 0.0290(5) Uani d . 1 . .
H H23 0.3319 0.4645 0.4246 0.035 Uiso calc R 1 . .
C C24 0.22373(14) 0.39501(11) 0.39107(9) 0.0228(4) Uani d . 1 . .
C C25 0.23381(13) 0.29031(10) 0.45008(8) 0.0182(4) Uani d . 1 . .
C C26 0.19076(13) 0.22427(10) 0.46050(8) 0.0184(4) Uani d . 1 . .
C C27 -0.03382(16) 0.13256(12) 0.39053(10) 0.0299(5) Uani d . 1 . .
H H27A -0.0669 0.1768 0.3776 0.045 Uiso calc R 1 . .
H H27B -0.0684 0.1037 0.4123 0.045 Uiso calc R 1 . .
H H27C -0.0268 0.1065 0.3552 0.045 Uiso calc R 1 . .
C C28 0.17413(17) 0.43980(12) 0.33721(11) 0.0323(5) Uani d . 1 . .
H H28A 0.2048 0.4347 0.3049 0.048 Uiso calc R 1 . .
H H28B 0.1754 0.4895 0.3493 0.048 Uiso calc R 1 . .
H H28C 0.1103 0.4239 0.3229 0.048 Uiso calc R 1 . .
C C29 0.17157(15) 0.30088(12) 0.22990(10) 0.0259(4) Uani d . 1 . .
C C30 0.19169(18) 0.31546(13) 0.17158(10) 0.0340(5) Uani d . 1 . .
H H30A 0.1536 0.3549 0.1516 0.051 Uiso calc R 1 . .
H H30B 0.1781 0.2733 0.1460 0.051 Uiso calc R 1 . .
H H30C 0.2566 0.3278 0.1785 0.051 Uiso calc R 1 . .
Cu Cu2 0.389985(16) 0.691709(13) 0.105797(10) 0.01934(6) Uani d . 1 . .
N N6 0.40860(12) 0.80441(10) 0.10026(7) 0.0220(3) Uani d . 1 . .
N N7 0.27073(11) 0.71383(9) 0.04267(7) 0.0196(3) Uani d . 1 . .
N N8 0.47331(11) 0.63926(9) 0.05485(7) 0.0179(3) Uani d . 1 . .
N N9 0.49699(12) 0.66233(9) 0.17556(7) 0.0220(3) Uani d . 1 . .
N N10 0.30781(12) 0.63636(10) 0.15327(9) 0.0301(4) Uani d . 1 . .
C C31 0.47989(15) 0.84849(12) 0.12578(9) 0.0258(4) Uani d . 1 . .
C C32 0.46991(17) 0.92389(13) 0.12152(10) 0.0329(5) Uani d . 1 . .
H H32 0.5195 0.9534 0.1414 0.040 Uiso calc R 1 . .
C C33 0.38771(17) 0.95422(12) 0.08832(10) 0.0312(5) Uani d . 1 . .
H H33 0.3813 1.0041 0.0858 0.037 Uiso calc R 1 . .
C C34 0.31299(16) 0.90937(11) 0.05798(9) 0.0250(4) Uani d . 1 . .
C C35 0.22656(17) 0.93593(12) 0.01946(10) 0.0291(5) Uani d . 1 . .
H H35 0.2177 0.9854 0.0141 0.035 Uiso calc R 1 . .
C C36 0.15750(16) 0.89042(12) -0.00933(9) 0.0281(4) Uani d . 1 . .
H H36 0.1019 0.9090 -0.0340 0.034 Uiso calc R 1 . .
C C37 0.16900(14) 0.81373(11) -0.00228(9) 0.0237(4) Uani d . 1 . .
C C38 0.10079(15) 0.76359(13) -0.03216(10) 0.0291(5) Uani d . 1 . .
H H38 0.0435 0.7795 -0.0567 0.035 Uiso calc R 1 . .
C C39 0.11933(15) 0.69138(12) -0.02494(10) 0.0281(4) Uani d . 1 . .
H H39 0.0747 0.6581 -0.0450 0.034 Uiso calc R 1 . .
C C40 0.20568(14) 0.66717(11) 0.01275(9) 0.0231(4) Uani d . 1 . .
C C41 0.25367(14) 0.78642(10) 0.03519(9) 0.0201(4) Uani d . 1 . .
C C42 0.32663(14) 0.83454(11) 0.06588(9) 0.0209(4) Uani d . 1 . .
C C43 0.57260(16) 0.81640(14) 0.15865(11) 0.0346(5) Uani d . 1 . .
H H43A 0.5715 0.8030 0.1995 0.052 Uiso calc R 1 . .
H H43B 0.6213 0.8512 0.1606 0.052 Uiso calc R 1 . .
H H43C 0.5844 0.7744 0.1369 0.052 Uiso calc R 1 . .
C C44 0.22558(15) 0.58754(11) 0.01864(11) 0.0288(5) Uani d . 1 . .
H H44A 0.2917 0.5800 0.0348 0.043 Uiso calc R 1 . .
H H44B 0.2050 0.5652 -0.0210 0.043 Uiso calc R 1 . .
H H44C 0.1928 0.5666 0.0459 0.043 Uiso calc R 1 . .
C C45 0.46565(14) 0.63376(11) -0.00539(9) 0.0214(4) Uani d . 1 . .
C C46 0.52727(15) 0.59019(11) -0.02811(9) 0.0244(4) Uani d . 1 . .
H H46 0.5192 0.5858 -0.0702 0.029 Uiso calc R 1 . .
C C47 0.59841(15) 0.55459(11) 0.01151(10) 0.0258(4) Uani d . 1 . .
H H47 0.6391 0.5261 -0.0035 0.031 Uiso calc R 1 . .
C C48 0.61049(13) 0.56075(10) 0.07503(10) 0.0217(4) Uani d . 1 . .
C C49 0.68461(14) 0.52621(11) 0.11996(11) 0.0281(5) Uani d . 1 . .
H H49 0.7267 0.4967 0.1072 0.034 Uiso calc R 1 . .
C C50 0.69392(14) 0.53596(11) 0.18022(11) 0.0300(5) Uani d . 1 . .
H H50 0.7417 0.5121 0.2085 0.036 Uiso calc R 1 . .
C C51 0.63208(14) 0.58223(11) 0.20202(10) 0.0251(4) Uani d . 1 . .
C C52 0.64206(16) 0.59802(12) 0.26422(10) 0.0325(5) Uani d . 1 . .
H H52 0.6896 0.5765 0.2943 0.039 Uiso calc R 1 . .
C C53 0.58196(18) 0.64482(13) 0.28023(10) 0.0344(5) Uani d . 1 . .
H H53 0.5893 0.6557 0.3214 0.041 Uiso calc R 1 . .
C C54 0.50824(16) 0.67732(12) 0.23509(9) 0.0279(5) Uani d . 1 . .
C C55 0.55759(13) 0.61575(10) 0.15911(9) 0.0195(4) Uani d . 1 . .
C C56 0.54592(13) 0.60427(10) 0.09476(9) 0.0179(3) Uani d . 1 . .
C C57 0.39157(16) 0.67533(13) -0.05023(9) 0.0297(5) Uani d . 1 . .
H H57A 0.3345 0.6479 -0.0606 0.045 Uiso calc R 1 . .
H H57B 0.4116 0.6844 -0.0867 0.045 Uiso calc R 1 . .
H H57C 0.3810 0.7204 -0.0322 0.045 Uiso calc R 1 . .
C C58 0.44347(19) 0.72961(14) 0.25291(11) 0.0375(6) Uani d . 1 . .
H H58A 0.4054 0.7525 0.2168 0.056 Uiso calc R 1 . .
H H58B 0.4793 0.7655 0.2797 0.056 Uiso calc R 1 . .
H H58C 0.4040 0.7045 0.2737 0.056 Uiso calc R 1 . .
C C59 0.27828(14) 0.59525(12) 0.18046(10) 0.0264(4) Uani d . 1 . .
C C60 0.24070(17) 0.54244(13) 0.21520(11) 0.0338(5) Uani d . 1 . .
H H60A 0.1794 0.5279 0.1919 0.051 Uiso calc R 1 . .
H H60B 0.2367 0.5634 0.2533 0.051 Uiso calc R 1 . .
H H60C 0.2812 0.5011 0.2234 0.051 Uiso calc R 1 . .
B B1 0.14194(16) 0.37274(12) 0.59292(10) 0.0216(4) Uani d . 1 . .
F F1 0.12278(9) 0.31320(6) 0.55422(6) 0.0299(3) Uani d . 1 . .
F F2 0.15876(12) 0.35016(8) 0.65311(6) 0.0456(4) Uani d . 1 . .
F F3 0.06508(11) 0.41852(8) 0.58040(8) 0.0512(4) Uani d . 1 . .
F F4 0.22077(11) 0.40904(8) 0.58686(8) 0.0469(4) Uani d . 1 . .
B B2 0.39281(17) 0.60964(13) 0.40230(11) 0.0255(5) Uani d . 1 . .
F F5 0.33071(12) 0.57495(9) 0.35454(8) 0.0605(5) Uani d . 1 . .
F F6 0.44297(10) 0.55965(8) 0.44397(8) 0.0523(5) Uani d . 1 . .
F F7 0.33939(13) 0.65099(9) 0.43110(7) 0.0565(5) Uani d . 1 . .
F F8 0.44967(13) 0.65558(14) 0.38094(8) 0.0811(7) Uani d . 1 . .
B B3 0.98516(18) 0.44247(14) 0.15311(12) 0.0312(5) Uani d D 1 . .
F F9 1.02798(10) 0.48400(8) 0.20389(6) 0.0405(3) Uani d D 1 . .
F F10 0.98237(12) 0.37088(8) 0.16878(8) 0.0501(4) Uani d D 1 . .
F F11 0.89527(11) 0.46847(9) 0.12734(8) 0.0576(5) Uani d D 1 . .
F F12 1.03623(13) 0.44934(8) 0.10927(7) 0.0522(4) Uani d D 1 . .
B B4 0.4382(2) 0.44043(18) 0.18722(13) 0.0285(7) Uani d PD 0.8615(17) A 1
F F13 0.52285(13) 0.41538(11) 0.17988(8) 0.0520(5) Uani d PD 0.8615(17) A 1
F F14 0.45417(14) 0.49308(11) 0.23150(9) 0.0548(5) Uani d PD 0.8615(17) A 1
F F15 0.39075(18) 0.38431(14) 0.20358(14) 0.0916(10) Uani d PD 0.8615(17) A 1
F F16 0.38341(16) 0.46846(12) 0.13232(8) 0.0597(6) Uani d PD 0.8615(17) A 1
B B4A 0.4575(11) 0.4282(10) 0.2016(7) 0.0285(7) Uani d PD 0.1385(17) A 2
F F13A 0.5483(7) 0.4392(7) 0.2375(5) 0.0520(5) Uani d PD 0.1385(17) A 2
F F14A 0.4001(8) 0.4306(7) 0.2415(5) 0.0548(5) Uani d PD 0.1385(17) A 2
F F15A 0.4589(11) 0.3639(7) 0.1725(7) 0.0916(10) Uani d PD 0.1385(17) A 2
F F16A 0.4292(10) 0.4821(8) 0.1576(5) 0.0597(6) Uani d PD 0.1385(17) A 2

loop_
_atom_site_aniso_label
_atom_site_aniso_U_11
_atom_site_aniso_U_22
_atom_site_aniso_U_33
_atom_site_aniso_U_12
_atom_site_aniso_U_13
_atom_site_aniso_U_23
Cu1 0.01123(10) 0.01830(11) 0.01463(10) -0.00064(8) -0.00004(7) 0.00094(8)
N1 0.0135(7) 0.0177(7) 0.0147(6) 0.0018(6) 0.0031(5) 0.0010(6)
N2 0.0138(7) 0.0181(7) 0.0157(7) -0.0008(6) 0.0020(5) 0.0006(6)
N3 0.0175(7) 0.0187(7) 0.0154(7) 0.0014(6) 0.0051(6) 0.0006(6)
N4 0.0131(7) 0.0185(7) 0.0180(7) -0.0015(6) 0.0025(6) -0.0015(6)
N5 0.0222(9) 0.0385(10) 0.0216(8) -0.0094(7) 0.0032(7) -0.0013(7)
C1 0.0174(9) 0.0192(9) 0.0190(8) -0.0002(7) 0.0059(7) 0.0015(7)
C2 0.0228(10) 0.0211(9) 0.0216(9) 0.0002(8) 0.0055(7) -0.0038(7)
C3 0.0211(9) 0.0232(9) 0.0185(8) -0.0040(8) 0.0010(7) -0.0031(7)
C4 0.0171(8) 0.0190(9) 0.0161(8) -0.0003(7) 0.0000(6) -0.0002(7)
C5 0.0179(9) 0.0242(10) 0.0209(9) -0.0012(7) -0.0052(7) 0.0003(7)
C6 0.0148(9) 0.0249(10) 0.0253(9) 0.0033(7) -0.0043(7) 0.0021(8)
C7 0.0145(8) 0.0187(9) 0.0210(8) 0.0019(7) 0.0014(7) 0.0032(7)
C8 0.0171(9) 0.0198(9) 0.0261(9) 0.0052(7) 0.0032(7) 0.0024(8)
C9 0.0231(9) 0.0183(9) 0.0226(9) 0.0044(8) 0.0055(7) -0.0014(7)
C10 0.0184(9) 0.0172(8) 0.0173(8) 0.0003(7) 0.0027(7) 0.0010(7)
C11 0.0133(8) 0.0167(8) 0.0148(7) -0.0001(6) 0.0009(6) 0.0017(6)
C12 0.0135(8) 0.0157(8) 0.0149(7) 0.0000(6) 0.0015(6) 0.0018(6)
C13 0.0187(9) 0.0243(10) 0.0241(9) 0.0067(8) 0.0063(7) 0.0003(8)
C14 0.0226(10) 0.0245(10) 0.0220(9) 0.0023(8) 0.0010(7) -0.0059(8)
C15 0.0299(11) 0.0206(9) 0.0220(9) -0.0009(8) 0.0135(8) -0.0007(7)
C16 0.0479(14) 0.0213(10) 0.0282(10) 0.0020(10) 0.0190(10) 0.0039(8)
C17 0.0522(15) 0.0266(11) 0.0191(9) 0.0173(10) 0.0125(9) 0.0055(8)
C18 0.0311(11) 0.0277(10) 0.0145(8) 0.0160(9) 0.0044(7) -0.0007(7)
C19 0.0315(11) 0.0378(12) 0.0171(9) 0.0219(10) -0.0016(8) -0.0026(8)
C20 0.0185(10) 0.0506(14) 0.0188(9) 0.0160(9) -0.0045(7) -0.0125(9)
C21 0.0145(9) 0.0343(11) 0.0208(9) 0.0048(8) 0.0018(7) -0.0129(8)
C22 0.0152(9) 0.0424(13) 0.0299(10) -0.0038(9) 0.0049(8) -0.0180(10)
C23 0.0230(10) 0.0279(11) 0.0398(12) -0.0114(9) 0.0147(9) -0.0133(9)
C24 0.0197(9) 0.0236(9) 0.0274(10) -0.0028(8) 0.0102(8) -0.0038(8)
C25 0.0144(8) 0.0228(9) 0.0167(8) 0.0045(7) 0.0027(6) -0.0066(7)
C26 0.0181(9) 0.0205(9) 0.0155(8) 0.0074(7) 0.0025(6) -0.0022(7)
C27 0.0331(12) 0.0303(11) 0.0296(10) -0.0131(9) 0.0144(9) -0.0023(9)
C28 0.0337(12) 0.0231(10) 0.0419(13) -0.0039(9) 0.0132(10) 0.0066(9)
C29 0.0227(10) 0.0299(10) 0.0244(9) -0.0084(8) 0.0052(8) -0.0034(8)
C30 0.0423(14) 0.0395(13) 0.0254(10) -0.0071(11) 0.0180(10) -0.0009(9)
Cu2 0.01406(11) 0.02553(13) 0.01898(11) 0.00282(9) 0.00535(8) 0.00247(9)
N6 0.0189(8) 0.0301(9) 0.0178(7) -0.0011(7) 0.0060(6) 0.0043(7)
N7 0.0153(7) 0.0230(8) 0.0218(7) 0.0026(6) 0.0075(6) -0.0013(6)
N8 0.0126(7) 0.0236(8) 0.0174(7) 0.0002(6) 0.0038(6) 0.0034(6)
N9 0.0208(8) 0.0271(8) 0.0179(7) -0.0022(7) 0.0046(6) 0.0041(7)
N10 0.0184(8) 0.0386(10) 0.0336(10) 0.0034(8) 0.0074(7) 0.0125(8)
C31 0.0241(10) 0.0348(11) 0.0190(9) -0.0086(9) 0.0065(8) 0.0044(8)
C32 0.0379(13) 0.0366(12) 0.0248(10) -0.0145(10) 0.0090(9) 0.0012(9)
C33 0.0428(13) 0.0244(10) 0.0286(10) -0.0071(10) 0.0134(10) 0.0024(9)
C34 0.0315(11) 0.0248(10) 0.0213(9) 0.0007(8) 0.0119(8) 0.0035(8)
C35 0.0360(12) 0.0264(10) 0.0273(10) 0.0088(9) 0.0122(9) 0.0078(9)
C36 0.0277(11) 0.0328(11) 0.0243(9) 0.0118(9) 0.0077(8) 0.0073(9)
C37 0.0202(9) 0.0310(11) 0.0206(9) 0.0074(8) 0.0064(7) 0.0032(8)
C38 0.0173(9) 0.0431(13) 0.0251(10) 0.0065(9) 0.0024(8) 0.0010(9)
C39 0.0175(9) 0.0361(12) 0.0294(10) 0.0003(9) 0.0037(8) -0.0063(9)
C40 0.0169(9) 0.0265(10) 0.0277(10) 0.0010(8) 0.0091(7) -0.0040(8)
C41 0.0182(9) 0.0231(9) 0.0204(8) 0.0037(7) 0.0077(7) 0.0013(7)
C42 0.0207(9) 0.0255(9) 0.0177(8) 0.0013(8) 0.0072(7) 0.0027(7)
C43 0.0228(11) 0.0468(14) 0.0307(11) -0.0119(10) 0.0008(9) 0.0114(10)
C44 0.0233(10) 0.0240(10) 0.0401(12) 0.0014(8) 0.0105(9) -0.0064(9)
C45 0.0177(9) 0.0257(10) 0.0214(9) -0.0038(7) 0.0064(7) 0.0022(8)
C46 0.0281(11) 0.0238(10) 0.0256(9) -0.0064(8) 0.0149(8) -0.0022(8)
C47 0.0244(10) 0.0202(9) 0.0389(11) -0.0034(8) 0.0192(9) -0.0026(9)
C48 0.0131(8) 0.0173(9) 0.0360(11) -0.0020(7) 0.0090(8) 0.0017(8)
C49 0.0139(9) 0.0216(10) 0.0482(13) 0.0013(7) 0.0069(9) 0.0050(9)
C50 0.0128(9) 0.0232(10) 0.0478(13) -0.0012(7) -0.0029(8) 0.0110(9)
C51 0.0166(9) 0.0235(10) 0.0305(10) -0.0066(8) -0.0021(8) 0.0083(8)
C52 0.0300(12) 0.0310(11) 0.0270(10) -0.0095(9) -0.0093(9) 0.0090(9)
C53 0.0420(14) 0.0385(13) 0.0176(9) -0.0142(11) -0.0012(9) 0.0019(9)
C54 0.0333(12) 0.0307(11) 0.0203(9) -0.0087(9) 0.0082(8) 0.0011(8)
C55 0.0133(8) 0.0227(9) 0.0208(8) -0.0042(7) 0.0013(7) 0.0039(7)
C56 0.0115(8) 0.0193(8) 0.0228(8) -0.0024(7) 0.0043(7) 0.0023(7)
C57 0.0268(11) 0.0416(13) 0.0195(9) 0.0035(9) 0.0042(8) 0.0065(9)
C58 0.0497(15) 0.0414(13) 0.0269(11) -0.0018(12) 0.0201(11) -0.0033(10)
C59 0.0161(9) 0.0357(11) 0.0272(10) 0.0022(8) 0.0051(8) 0.0062(9)
C60 0.0294(12) 0.0408(13) 0.0340(11) -0.0063(10) 0.0132(9) 0.0082(10)
B1 0.0192(10) 0.0226(10) 0.0212(10) 0.0004(8) 0.0023(8) -0.0028(8)
F1 0.0321(7) 0.0260(6) 0.0290(6) 0.0022(5) 0.0038(5) -0.0085(5)
F2 0.0631(10) 0.0495(9) 0.0227(6) -0.0056(8) 0.0088(7) 0.0003(6)
F3 0.0365(8) 0.0397(8) 0.0613(10) 0.0185(7) -0.0156(7) -0.0226(7)
F4 0.0479(9) 0.0371(8) 0.0653(10) -0.0168(7) 0.0318(8) -0.0054(7)
B2 0.0199(11) 0.0285(12) 0.0270(11) -0.0070(9) 0.0044(9) -0.0062(9)
F5 0.0423(9) 0.0589(10) 0.0617(11) -0.0101(8) -0.0191(8) -0.0202(9)
F6 0.0285(8) 0.0289(7) 0.0799(12) 0.0035(6) -0.0205(8) -0.0045(7)
F7 0.0745(12) 0.0604(10) 0.0370(8) 0.0303(9) 0.0188(8) 0.0061(8)
F8 0.0508(11) 0.1460(19) 0.0461(10) -0.0541(12) 0.0120(8) 0.0185(11)
B3 0.0258(12) 0.0322(13) 0.0323(12) 0.0063(10) 0.0019(10) -0.0033(11)
F9 0.0326(8) 0.0498(8) 0.0341(7) -0.0024(6) 0.0000(6) -0.0082(6)
F10 0.0499(10) 0.0353(8) 0.0658(11) -0.0008(7) 0.0165(8) 0.0064(8)
F11 0.0312(8) 0.0655(11) 0.0608(10) 0.0144(8) -0.0152(7) -0.0131(9)
F12 0.0736(12) 0.0443(9) 0.0484(9) 0.0118(8) 0.0331(9) 0.0023(7)
B4 0.0280(16) 0.0347(17) 0.0206(15) -0.0020(13) 0.0024(12) -0.0024(13)
F13 0.0415(11) 0.0712(13) 0.0447(10) 0.0222(10) 0.0139(8) 0.0047(9)
F14 0.0473(11) 0.0650(12) 0.0449(10) 0.0035(9) -0.0004(9) -0.0260(9)
F15 0.0612(16) 0.0842(17) 0.120(2) -0.0425(14) 0.0068(15) 0.0368(17)
F16 0.0703(15) 0.0779(14) 0.0236(9) 0.0466(12) -0.0008(9) -0.0059(9)
B4A 0.0280(16) 0.0347(17) 0.0206(15) -0.0020(13) 0.0024(12) -0.0024(13)
F13A 0.0415(11) 0.0712(13) 0.0447(10) 0.0222(10) 0.0139(8) 0.0047(9)
F14A 0.0473(11) 0.0650(12) 0.0449(10) 0.0035(9) -0.0004(9) -0.0260(9)
F15A 0.0612(16) 0.0842(17) 0.120(2) -0.0425(14) 0.0068(15) 0.0368(17)
F16A 0.0703(15) 0.0779(14) 0.0236(9) 0.0466(12) -0.0008(9) -0.0059(9)

loop_
_atom_type_symbol
_atom_type_description
_atom_type_scat_dispersion_real
_atom_type_scat_dispersion_imag
_atom_type_scat_source
C C 0.0033 0.0016 'International Tables Vol C Tables 4.2.6.8 and 6.1.1.4'
H H 0.0000 0.0000 'International Tables Vol C Tables 4.2.6.8 and 6.1.1.4'
N N 0.0061 0.0033 'International Tables Vol C Tables 4.2.6.8 and 6.1.1.4'
Cu Cu 0.3201 1.2651 'International Tables Vol C Tables 4.2.6.8 and 6.1.1.4'
B B 0.0013 0.0007 'International Tables Vol C Tables 4.2.6.8 and 6.1.1.4'
F F 0.0171 0.0103 'International Tables Vol C Tables 4.2.6.8 and 6.1.1.4'

loop_
_geom_angle_atom_site_label_1
_geom_angle_atom_site_label_2
_geom_angle_atom_site_label_3
_geom_angle_site_symmetry_1
_geom_angle_site_symmetry_3
_geom_angle
_geom_angle_publ_flag
N1 Cu1 N4 . . 170.39(6) ?
N1 Cu1 N5 . . 83.26(6) ?
N4 Cu1 N5 . . 87.80(7) ?
N1 Cu1 N3 . . 101.85(6) ?
N4 Cu1 N3 . . 81.63(6) ?
N5 Cu1 N3 . . 132.45(7) ?
N1 Cu1 N2 . . 81.43(6) ?
N4 Cu1 N2 . . 106.03(6) ?
N5 Cu1 N2 . . 118.15(7) ?
N3 Cu1 N2 . . 109.32(6) ?
C1 N1 C12 . . 119.70(15) ?
C1 N1 Cu1 . . 126.13(13) ?
C12 N1 Cu1 . . 113.46(12) ?
C10 N2 C11 . . 118.46(16) ?
C10 N2 Cu1 . . 132.76(12) ?
C11 N2 Cu1 . . 108.70(12) ?
C15 N3 C26 . . 118.22(16) ?
C15 N3 Cu1 . . 132.51(13) ?
C26 N3 Cu1 . . 109.04(12) ?
C24 N4 C25 . . 119.56(16) ?
C24 N4 Cu1 . . 127.61(13) ?
C25 N4 Cu1 . . 112.19(12) ?
C29 N5 Cu1 . . 163.05(18) ?
N1 C1 C2 . . 120.44(17) ?
N1 C1 C13 . . 119.39(16) ?
C2 C1 C13 . . 120.17(17) ?
C3 C2 C1 . . 120.55(18) ?
C3 C2 H2 . . 119.7 ?
C1 C2 H2 . . 119.7 ?
C2 C3 C4 . . 119.67(17) ?
C2 C3 H3 . . 120.2 ?
C4 C3 H3 . . 120.2 ?
C12 C4 C3 . . 117.16(17) ?
C12 C4 C5 . . 119.21(17) ?
C3 C4 C5 . . 123.62(17) ?
C6 C5 C4 . . 120.99(17) ?
C6 C5 H5 . . 119.5 ?
C4 C5 H5 . . 119.5 ?
C5 C6 C7 . . 120.79(18) ?
C5 C6 H6 . . 119.6 ?
C7 C6 H6 . . 119.6 ?
C11 C7 C8 . . 116.77(17) ?
C11 C7 C6 . . 119.68(17) ?
C8 C7 C6 . . 123.55(17) ?
C9 C8 C7 . . 119.77(18) ?
C9 C8 H8 . . 120.1 ?
C7 C8 H8 . . 120.1 ?
C8 C9 C10 . . 120.32(18) ?
C8 C9 H9 . . 119.8 ?
C10 C9 H9 . . 119.8 ?
N2 C10 C9 . . 121.24(17) ?
N2 C10 C14 . . 118.98(17) ?
C9 C10 C14 . . 119.76(17) ?
N2 C11 C7 . . 123.42(17) ?
N2 C11 C12 . . 117.43(16) ?
C7 C11 C12 . . 119.11(16) ?
N1 C12 C4 . . 122.45(16) ?
N1 C12 C11 . . 117.41(15) ?
C4 C12 C11 . . 120.12(16) ?
C1 C13 H13A . . 109.5 ?
C1 C13 H13B . . 109.5 ?
H13A C13 H13B . . 109.5 ?
C1 C13 H13C . . 109.5 ?
H13A C13 H13C . . 109.5 ?
H13B C13 H13C . . 109.5 ?
C10 C14 H14A . . 109.5 ?
C10 C14 H14B . . 109.5 ?
H14A C14 H14B . . 109.5 ?
C10 C14 H14C . . 109.5 ?
H14A C14 H14C . . 109.5 ?
H14B C14 H14C . . 109.5 ?
N3 C15 C16 . . 121.1(2) ?
N3 C15 C27 . . 119.07(18) ?
C16 C15 C27 . . 119.79(19) ?
C17 C16 C15 . . 120.4(2) ?
C17 C16 H16 . . 119.8 ?
C15 C16 H16 . . 119.8 ?
C16 C17 C18 . . 120.03(19) ?
C16 C17 H17 . . 120.0 ?
C18 C17 H17 . . 120.0 ?
C17 C18 C26 . . 116.87(19) ?
C17 C18 C19 . . 123.94(19) ?
C26 C18 C19 . . 119.2(2) ?
C20 C19 C18 . . 120.98(19) ?
C20 C19 H19 . . 119.5 ?
C18 C19 H19 . . 119.5 ?
C19 C20 C21 . . 121.33(19) ?
C19 C20 H20 . . 119.3 ?
C21 C20 H20 . . 119.3 ?
C22 C21 C25 . . 117.11(19) ?
C22 C21 C20 . . 123.96(19) ?
C25 C21 C20 . . 118.9(2) ?
C23 C22 C21 . . 119.65(19) ?
C23 C22 H22 . . 120.2 ?
C21 C22 H22 . . 120.2 ?
C22 C23 C24 . . 121.1(2) ?
C22 C23 H23 . . 119.5 ?
C24 C23 H23 . . 119.5 ?
N4 C24 C23 . . 119.89(19) ?
N4 C24 C28 . . 119.77(18) ?
C23 C24 C28 . . 120.33(19) ?
N4 C25 C21 . . 122.67(18) ?
N4 C25 C26 . . 117.53(16) ?
C21 C25 C26 . . 119.77(17) ?
N3 C26 C18 . . 123.20(18) ?
N3 C26 C25 . . 116.92(16) ?
C18 C26 C25 . . 119.80(18) ?
C15 C27 H27A . . 109.5 ?
C15 C27 H27B . . 109.5 ?
H27A C27 H27B . . 109.5 ?
C15 C27 H27C . . 109.5 ?
H27A C27 H27C . . 109.5 ?
H27B C27 H27C . . 109.5 ?
C24 C28 H28A . . 109.5 ?
C24 C28 H28B . . 109.5 ?
H28A C28 H28B . . 109.5 ?
C24 C28 H28C . . 109.5 ?
H28A C28 H28C . . 109.5 ?
H28B C28 H28C . . 109.5 ?
N5 C29 C30 . . 178.7(3) ?
C29 C30 H30A . . 109.5 ?
C29 C30 H30B . . 109.5 ?
H30A C30 H30B . . 109.5 ?
C29 C30 H30C . . 109.5 ?
H30A C30 H30C . . 109.5 ?
H30B C30 H30C . . 109.5 ?
N9 Cu2 N7 . . 171.49(7) ?
N9 Cu2 N10 . . 84.78(7) ?
N7 Cu2 N10 . . 86.72(7) ?
N9 Cu2 N6 . . 103.17(7) ?
N7 Cu2 N6 . . 81.92(6) ?
N10 Cu2 N6 . . 128.15(7) ?
N9 Cu2 N8 . . 81.35(6) ?
N7 Cu2 N8 . . 103.69(6) ?
N10 Cu2 N8 . . 123.42(7) ?
N6 Cu2 N8 . . 108.43(6) ?
C31 N6 C42 . . 118.24(18) ?
C31 N6 Cu2 . . 132.65(14) ?
C42 N6 Cu2 . . 108.99(13) ?
C40 N7 C41 . . 119.19(17) ?
C40 N7 Cu2 . . 127.65(14) ?
C41 N7 Cu2 . . 112.88(13) ?
C45 N8 C56 . . 118.32(17) ?
C45 N8 Cu2 . . 132.63(13) ?
C56 N8 Cu2 . . 109.03(12) ?
C54 N9 C55 . . 119.16(18) ?
C54 N9 Cu2 . . 126.84(15) ?
C55 N9 Cu2 . . 113.58(12) ?
C59 N10 Cu2 . . 164.90(18) ?
N6 C31 C32 . . 121.4(2) ?
N6 C31 C43 . . 119.0(2) ?
C32 C31 C43 . . 119.6(2) ?
C33 C32 C31 . . 120.5(2) ?
C33 C32 H32 . . 119.8 ?
C31 C32 H32 . . 119.8 ?
C32 C33 C34 . . 119.6(2) ?
C32 C33 H33 . . 120.2 ?
C34 C33 H33 . . 120.2 ?
C42 C34 C33 . . 116.9(2) ?
C42 C34 C35 . . 119.5(2) ?
C33 C34 C35 . . 123.6(2) ?
C36 C35 C34 . . 121.2(2) ?
C36 C35 H35 . . 119.4 ?
C34 C35 H35 . . 119.4 ?
C35 C36 C37 . . 120.8(2) ?
C35 C36 H36 . . 119.6 ?
C37 C36 H36 . . 119.6 ?
C38 C37 C41 . . 117.60(19) ?
C38 C37 C36 . . 123.49(19) ?
C41 C37 C36 . . 118.90(19) ?
C39 C38 C37 . . 119.55(19) ?
C39 C38 H38 . . 120.2 ?
C37 C38 H38 . . 120.2 ?
C38 C39 C40 . . 120.4(2) ?
C38 C39 H39 . . 119.8 ?
C40 C39 H39 . . 119.8 ?
N7 C40 C39 . . 121.12(19) ?
N7 C40 C44 . . 119.46(18) ?
C39 C40 C44 . . 119.42(19) ?
N7 C41 C37 . . 122.17(18) ?
N7 C41 C42 . . 117.45(17) ?
C37 C41 C42 . . 120.36(18) ?
N6 C42 C34 . . 123.25(19) ?
N6 C42 C41 . . 117.48(18) ?
C34 C42 C41 . . 119.24(18) ?
C31 C43 H43A . . 109.5 ?
C31 C43 H43B . . 109.5 ?
H43A C43 H43B . . 109.5 ?
C31 C43 H43C . . 109.5 ?
H43A C43 H43C . . 109.5 ?
H43B C43 H43C . . 109.5 ?
C40 C44 H44A . . 109.5 ?
C40 C44 H44B . . 109.5 ?
H44A C44 H44B . . 109.5 ?
C40 C44 H44C . . 109.5 ?
H44A C44 H44C . . 109.5 ?
H44B C44 H44C . . 109.5 ?
N8 C45 C46 . . 121.50(18) ?
N8 C45 C57 . . 119.98(18) ?
C46 C45 C57 . . 118.51(18) ?
C47 C46 C45 . . 120.06(19) ?
C47 C46 H46 . . 120.0 ?
C45 C46 H46 . . 120.0 ?
C46 C47 C48 . . 120.11(19) ?
C46 C47 H47 . . 119.9 ?
C48 C47 H47 . . 119.9 ?
C47 C48 C56 . . 117.08(18) ?
C47 C48 C49 . . 123.72(19) ?
C56 C48 C49 . . 119.20(19) ?
C50 C49 C48 . . 120.8(2) ?
C50 C49 H49 . . 119.6 ?
C48 C49 H49 . . 119.6 ?
C49 C50 C51 . . 121.59(19) ?
C49 C50 H50 . . 119.2 ?
C51 C50 H50 . . 119.2 ?
C52 C51 C55 . . 117.0(2) ?
C52 C51 C50 . . 124.0(2) ?
C55 C51 C50 . . 118.93(19) ?
C53 C52 C51 . . 119.7(2) ?
C53 C52 H52 . . 120.1 ?
C51 C52 H52 . . 120.1 ?
C52 C53 C54 . . 121.0(2) ?
C52 C53 H53 . . 119.5 ?
C54 C53 H53 . . 119.5 ?
N9 C54 C53 . . 120.2(2) ?
N9 C54 C58 . . 119.1(2) ?
C53 C54 C58 . . 120.7(2) ?
N9 C55 C51 . . 122.96(18) ?
N9 C55 C56 . . 117.21(16) ?
C51 C55 C56 . . 119.76(18) ?
N8 C56 C48 . . 122.85(17) ?
N8 C56 C55 . . 117.45(17) ?
C48 C56 C55 . . 119.64(17) ?
C45 C57 H57A . . 109.5 ?
C45 C57 H57B . . 109.5 ?
H57A C57 H57B . . 109.5 ?
C45 C57 H57C . . 109.5 ?
H57A C57 H57C . . 109.5 ?
H57B C57 H57C . . 109.5 ?
C54 C58 H58A . . 109.5 ?
C54 C58 H58B . . 109.5 ?
H58A C58 H58B . . 109.5 ?
C54 C58 H58C . . 109.5 ?
H58A C58 H58C . . 109.5 ?
H58B C58 H58C . . 109.5 ?
N10 C59 C60 . . 179.8(3) ?
C59 C60 H60A . . 109.5 ?
C59 C60 H60B . . 109.5 ?
H60A C60 H60B . . 109.5 ?
C59 C60 H60C . . 109.5 ?
H60A C60 H60C . . 109.5 ?
H60B C60 H60C . . 109.5 ?
F2 B1 F4 . . 107.83(18) ?
F2 B1 F3 . . 108.17(19) ?
F4 B1 F3 . . 110.45(19) ?
F2 B1 F1 . . 109.42(18) ?
F4 B1 F1 . . 111.20(18) ?
F3 B1 F1 . . 109.69(17) ?
F8 B2 F5 . . 111.0(2) ?
F8 B2 F7 . . 107.5(2) ?
F5 B2 F7 . . 106.3(2) ?
F8 B2 F6 . . 112.6(2) ?
F5 B2 F6 . . 110.27(19) ?
F7 B2 F6 . . 108.77(19) ?
F10 B3 F9 . . 111.1(2) ?
F10 B3 F11 . . 110.6(2) ?
F9 B3 F11 . . 109.4(2) ?
F10 B3 F12 . . 109.1(2) ?
F9 B3 F12 . . 108.6(2) ?
F11 B3 F12 . . 107.9(2) ?
F15 B4 F14 . . 110.4(3) ?
F15 B4 F13 . . 108.9(3) ?
F14 B4 F13 . . 109.7(2) ?
F15 B4 F16 . . 107.8(3) ?
F14 B4 F16 . . 109.4(3) ?
F13 B4 F16 . . 110.6(2) ?
F15A B4A F13A . . 105.9(13) ?
F15A B4A F16A . . 108.9(13) ?
F13A B4A F16A . . 112.0(14) ?
F15A B4A F14A . . 115.4(15) ?
F13A B4A F14A . . 106.1(12) ?
F16A B4A F14A . . 108.5(13) ?

loop_
_geom_bond_atom_site_label_1
_geom_bond_atom_site_label_2
_geom_bond_site_symmetry_2
_geom_bond_distance
_geom_bond_publ_flag
Cu1 N1 . 1.9872(15) ?
Cu1 N4 . 1.9915(15) ?
Cu1 N5 . 2.0895(19) ?
Cu1 N3 . 2.1013(15) ?
Cu1 N2 . 2.1391(16) ?
N1 C1 . 1.337(2) ?
N1 C12 . 1.368(2) ?
N2 C10 . 1.338(2) ?
N2 C11 . 1.370(2) ?
N3 C15 . 1.341(3) ?
N3 C26 . 1.365(2) ?
N4 C24 . 1.339(3) ?
N4 C25 . 1.365(2) ?
N5 C29 . 1.138(3) ?
C1 C2 . 1.413(3) ?
C1 C13 . 1.491(3) ?
C2 C3 . 1.367(3) ?
C2 H2 . 0.9300 ?
C3 C4 . 1.411(3) ?
C3 H3 . 0.9300 ?
C4 C12 . 1.406(2) ?
C4 C5 . 1.432(3) ?
C5 C6 . 1.353(3) ?
C5 H5 . 0.9300 ?
C6 C7 . 1.433(3) ?
C6 H6 . 0.9300 ?
C7 C11 . 1.407(2) ?
C7 C8 . 1.409(3) ?
C8 C9 . 1.370(3) ?
C8 H8 . 0.9300 ?
C9 C10 . 1.413(3) ?
C9 H9 . 0.9300 ?
C10 C14 . 1.504(3) ?
C11 C12 . 1.433(3) ?
C13 H13A . 0.9600 ?
C13 H13B . 0.9600 ?
C13 H13C . 0.9600 ?
C14 H14A . 0.9600 ?
C14 H14B . 0.9600 ?
C14 H14C . 0.9600 ?
C15 C16 . 1.412(3) ?
C15 C27 . 1.498(3) ?
C16 C17 . 1.362(3) ?
C16 H16 . 0.9300 ?
C17 C18 . 1.395(3) ?
C17 H17 . 0.9300 ?
C18 C26 . 1.415(3) ?
C18 C19 . 1.431(3) ?
C19 C20 . 1.344(4) ?
C19 H19 . 0.9300 ?
C20 C21 . 1.442(3) ?
C20 H20 . 0.9300 ?
C21 C22 . 1.401(3) ?
C21 C25 . 1.408(3) ?
C22 C23 . 1.363(3) ?
C22 H22 . 0.9300 ?
C23 C24 . 1.414(3) ?
C23 H23 . 0.9300 ?
C24 C28 . 1.495(3) ?
C25 C26 . 1.428(3) ?
C27 H27A . 0.9600 ?
C27 H27B . 0.9600 ?
C27 H27C . 0.9600 ?
C28 H28A . 0.9600 ?
C28 H28B . 0.9600 ?
C28 H28C . 0.9600 ?
C29 C30 . 1.450(3) ?
C30 H30A . 0.9600 ?
C30 H30B . 0.9600 ?
C30 H30C . 0.9600 ?
Cu2 N9 . 1.9931(16) ?
Cu2 N7 . 1.9976(16) ?
Cu2 N10 . 2.0894(19) ?
Cu2 N6 . 2.1150(18) ?
Cu2 N8 . 2.1295(16) ?
N6 C31 . 1.339(3) ?
N6 C42 . 1.375(2) ?
N7 C40 . 1.337(3) ?
N7 C41 . 1.371(2) ?
N8 C45 . 1.339(2) ?
N8 C56 . 1.370(2) ?
N9 C54 . 1.339(3) ?
N9 C55 . 1.365(3) ?
N10 C59 . 1.136(3) ?
C31 C32 . 1.406(3) ?
C31 C43 . 1.500(3) ?
C32 C33 . 1.370(3) ?
C32 H32 . 0.9300 ?
C33 C34 . 1.409(3) ?
C33 H33 . 0.9300 ?
C34 C42 . 1.406(3) ?
C34 C35 . 1.431(3) ?
C35 C36 . 1.352(3) ?
C35 H35 . 0.9300 ?
C36 C37 . 1.435(3) ?
C36 H36 . 0.9300 ?
C37 C38 . 1.407(3) ?
C37 C41 . 1.408(3) ?
C38 C39 . 1.367(3) ?
C38 H38 . 0.9300 ?
C39 C40 . 1.409(3) ?
C39 H39 . 0.9300 ?
C40 C44 . 1.504(3) ?
C41 C42 . 1.431(3) ?
C43 H43A . 0.9600 ?
C43 H43B . 0.9600 ?
C43 H43C . 0.9600 ?
C44 H44A . 0.9600 ?
C44 H44B . 0.9600 ?
C44 H44C . 0.9600 ?
C45 C46 . 1.412(3) ?
C45 C57 . 1.495(3) ?
C46 C47 . 1.359(3) ?
C46 H46 . 0.9300 ?
C47 C48 . 1.402(3) ?
C47 H47 . 0.9300 ?
C48 C56 . 1.409(3) ?
C48 C49 . 1.434(3) ?
C49 C50 . 1.343(3) ?
C49 H49 . 0.9300 ?
C50 C51 . 1.432(3) ?
C50 H50 . 0.9300 ?
C51 C52 . 1.404(3) ?
C51 C55 . 1.406(3) ?
C52 C53 . 1.358(4) ?
C52 H52 . 0.9300 ?
C53 C54 . 1.417(3) ?
C53 H53 . 0.9300 ?
C54 C58 . 1.491(3) ?
C55 C56 . 1.433(3) ?
C57 H57A . 0.9600 ?
C57 H57B . 0.9600 ?
C57 H57C . 0.9600 ?
C58 H58A . 0.9600 ?
C58 H58B . 0.9600 ?
C58 H58C . 0.9600 ?
C59 C60 . 1.453(3) ?
C60 H60A . 0.9600 ?
C60 H60B . 0.9600 ?
C60 H60C . 0.9600 ?
B1 F2 . 1.381(3) ?
B1 F4 . 1.384(3) ?
B1 F3 . 1.387(3) ?
B1 F1 . 1.390(2) ?
B2 F8 . 1.371(3) ?
B2 F5 . 1.378(3) ?
B2 F7 . 1.380(3) ?
B2 F6 . 1.388(3) ?
B3 F10 . 1.377(3) ?
B3 F9 . 1.388(3) ?
B3 F11 . 1.390(3) ?
B3 F12 . 1.400(3) ?
B4 F15 . 1.359(4) ?
B4 F14 . 1.372(4) ?
B4 F13 . 1.386(4) ?
B4 F16 . 1.391(3) ?
B4A F15A . 1.364(15) ?
B4A F13A . 1.391(14) ?
B4A F16A . 1.392(14) ?
B4A F14A . 1.392(15) ?
